data_4331362
loop_
_publ_author_name
'Jinjin Zhang'
'Chunli Jian'
'Yuan Gao'
'Lei Wang'
'Ning Tang'
'Jincai Wu'

_publ_section_title
;
 Synthesis and Characterization of Multi-Alkali-Metal Tetraphenolates and
 Application in Ring-Opening Polymerization of Lactide
;
_journal_name_full 'Inorganic Chemistry'
_journal_page_first 13380
_journal_page_last 13389
_journal_paper_doi 10.1021/ic302193y
_journal_volume 51
_journal_year 2012
_chemical_absolute_configuration unk
_chemical_formula_sum 'C88 H134 Li2 O10'
_chemical_formula_weight 1365.83
_chemical_name_systematic
; 
 ? 
;
_space_group_IT_number 18
_symmetry_cell_setting orthorhombic
_symmetry_space_group_name_Hall 'P 2 2ab'
_symmetry_space_group_name_H-M 'P 21 21 2'
_atom_sites_solution_hydrogens geom
_atom_sites_solution_primary direct
_atom_sites_solution_secondary difmap
_audit_creation_method SHELXL-97
_cell_angle_alpha 90.00
_cell_angle_beta 90.00
_cell_angle_gamma 90.00
_cell_formula_units_Z 2
_cell_length_a 17.390(5)
_cell_length_b 23.311(7)
_cell_length_c 11.320(3)
_cell_measurement_temperature 296(2)
_cell_volume 4589(2)
_computing_cell_refinement 'Bruker SMART'
_computing_data_collection 'Bruker SMART'
_computing_data_reduction 'Bruker SAINT'
_computing_molecular_graphics 'Bruker SHELXTL'
_computing_publication_material 'Bruker SHELXTL'
_computing_structure_refinement 'SHELXL-97 (Sheldrick, 1997)'
_computing_structure_solution 'SHELXS-97 (Sheldrick, 1990)'
_diffrn_ambient_temperature 296(2)
_diffrn_measured_fraction_theta_full 0.945
_diffrn_measured_fraction_theta_max 0.945
_diffrn_measurement_device_type 'CCD area detector'
_diffrn_measurement_method 'phi and omega scans'
_diffrn_radiation_monochromator graphite
_diffrn_radiation_source 'fine-focus sealed tube'
_diffrn_radiation_type MoK\a
_diffrn_radiation_wavelength 0.71073
_diffrn_reflns_av_R_equivalents 0.1287
_diffrn_reflns_av_sigmaI/netI 0.1317
_diffrn_reflns_limit_h_max 19
_diffrn_reflns_limit_h_min -17
_diffrn_reflns_limit_k_max 25
_diffrn_reflns_limit_k_min -25
_diffrn_reflns_limit_l_max 12
_diffrn_reflns_limit_l_min -12
_diffrn_reflns_number 25435
_diffrn_reflns_theta_full 23.32
_diffrn_reflns_theta_max 23.32
_diffrn_reflns_theta_min 2.50
_exptl_absorpt_coefficient_mu 0.062
_exptl_absorpt_correction_T_max 0.9871
_exptl_absorpt_correction_T_min 0.9816
_exptl_absorpt_correction_type multi-scan
_exptl_crystal_colour colorless
_exptl_crystal_density_diffrn 0.988
_exptl_crystal_description blcok
_exptl_crystal_F_000 1496
_exptl_crystal_size_max 0.30
_exptl_crystal_size_mid 0.26
_exptl_crystal_size_min 0.21
_refine_diff_density_max 0.490
_refine_diff_density_min -0.199
_refine_diff_density_rms 0.043
_refine_ls_abs_structure_details 'Flack H D (1983), Acta Cryst. A39, 876-881'
_refine_ls_abs_structure_Flack 0(3)
_refine_ls_extinction_method none
_refine_ls_goodness_of_fit_ref 0.920
_refine_ls_hydrogen_treatment constr
_refine_ls_matrix_type full
_refine_ls_number_parameters 443
_refine_ls_number_reflns 6160
_refine_ls_number_restraints 64
_refine_ls_restrained_S_all 0.923
_refine_ls_R_factor_all 0.1788
_refine_ls_R_factor_gt 0.0774
_refine_ls_shift/su_max 0.000
_refine_ls_shift/su_mean 0.000
_refine_ls_structure_factor_coef Fsqd
_refine_ls_weighting_details 'calc w=1/[\s^2^(Fo^2^)+(0.1171P)^2^+0.0000P] where P=(Fo^2^+2Fc^2^)/3'
_refine_ls_weighting_scheme calc
_refine_ls_wR_factor_gt 0.1639
_refine_ls_wR_factor_ref 0.2167
_reflns_number_gt 3020
_reflns_number_total 6160
_reflns_threshold_expression >2sigma(I)
_cod_data_source_file ic302193y_si_001_4.cif
_cod_data_source_block m-2li
_cod_database_code 4331362

loop_
_symmetry_equiv_pos_as_xyz
'x, y, z'
'-x, -y, z'
'-x+1/2, y+1/2, -z'
'x+1/2, -y+1/2, -z'

loop_
_atom_site_label
_atom_site_type_symbol
_atom_site_fract_x
_atom_site_fract_y
_atom_site_fract_z
_atom_site_U_iso_or_equiv
_atom_site_adp_type
_atom_site_occupancy
_atom_site_symmetry_multiplicity
_atom_site_calc_flag
_atom_site_refinement_flags
Li1 Li 0.3454(6) -0.0023(4) 0.2755(7) 0.050(2) Uani 1 1 d .
O1 O 0.2861(2) 0.05929(15) 0.2257(3) 0.0494(10) Uani 1 1 d .
H1O H 0.2665 0.0552 0.2910 0.074 Uiso 0.50 1 calc PR
O2 O 0.3331(2) 0.00677(15) 0.4385(3) 0.0479(10) Uani 1 1 d .
H2O H 0.2936 0.0213 0.4130 0.072 Uiso 0.50 1 calc PR
O3 O 0.3329(3) -0.08192(16) 0.2239(3) 0.0695(12) Uani 1 1 d U
O4 O 0.8437(3) 0.0184(2) 0.3448(6) 0.1049(18) Uani 1 1 d .
C1 C 0.5000 0.0000 0.3298(6) 0.0376(18) Uani 1 2 d S
H1A H 0.5000 0.0000 0.4119 0.045 Uiso 1 2 calc SR
C2 C 0.4643(3) 0.0448(2) 0.2698(4) 0.0360(12) Uani 1 1 d .
C3 C 0.4629(3) 0.0437(2) 0.1504(5) 0.0481(15) Uani 1 1 d .
H3A H 0.4371 0.0723 0.1091 0.058 Uiso 1 1 calc R
C4 C 0.5000 0.0000 0.0893(7) 0.054(2) Uani 1 2 d S
H4A H 0.5000 0.0000 0.0071 0.065 Uiso 1 2 d SR
C5 C 0.4315(3) 0.0970(2) 0.3365(4) 0.0415(13) Uani 1 1 d .
H5A H 0.4769 0.1219 0.3407 0.050 Uiso 1 1 calc R
C6 C 0.3757(3) 0.1349(2) 0.2654(4) 0.0435(14) Uani 1 1 d .
C7 C 0.3070(4) 0.1139(2) 0.2116(4) 0.0481(15) Uani 1 1 d .
C8 C 0.2640(3) 0.1522(3) 0.1403(5) 0.0483(15) Uani 1 1 d .
C9 C 0.2857(4) 0.2104(3) 0.1372(5) 0.0631(18) Uani 1 1 d .
H9A H 0.2551 0.2358 0.0948 0.076 Uiso 1 1 calc R
C10 C 0.3514(4) 0.2319(2) 0.1951(5) 0.0547(16) Uani 1 1 d .
C11 C 0.3952(3) 0.1917(3) 0.2552(5) 0.0497(15) Uani 1 1 d .
H11A H 0.4406 0.2040 0.2907 0.060 Uiso 1 1 calc R
C12 C 0.4125(3) 0.0896(2) 0.4673(5) 0.0441(14) Uani 1 1 d .
C13 C 0.3673(4) 0.0429(2) 0.5113(4) 0.0470(15) Uani 1 1 d .
C14 C 0.3632(3) 0.0355(2) 0.6359(5) 0.0533(16) Uani 1 1 d .
C15 C 0.3886(4) 0.0799(3) 0.7085(5) 0.0666(19) Uani 1 1 d .
H15A H 0.3811 0.0765 0.7896 0.080 Uiso 1 1 calc R
C16 C 0.4258(4) 0.1303(3) 0.6650(5) 0.0608(17) Uani 1 1 d .
C17 C 0.4365(4) 0.1316(3) 0.5439(5) 0.0573(17) Uani 1 1 d .
H17A H 0.4618 0.1631 0.5121 0.069 Uiso 1 1 calc R
C18 C 0.1924(4) 0.1326(3) 0.0714(6) 0.0606(17) Uani 1 1 d .
C19 C 0.1279(4) 0.1147(4) 0.1532(8) 0.095(2) Uani 1 1 d .
H19A H 0.1458 0.0850 0.2052 0.143 Uiso 1 1 calc R
H19B H 0.0855 0.1006 0.1074 0.143 Uiso 1 1 calc R
H19C H 0.1115 0.1471 0.1989 0.143 Uiso 1 1 calc R
C20 C 0.2143(5) 0.0834(3) -0.0084(6) 0.078(2) Uani 1 1 d .
H20A H 0.2342 0.0524 0.0383 0.117 Uiso 1 1 calc R
H20B H 0.2528 0.0958 -0.0634 0.117 Uiso 1 1 calc R
H20C H 0.1697 0.0706 -0.0510 0.117 Uiso 1 1 calc R
C21 C 0.1591(5) 0.1791(3) -0.0059(7) 0.099(3) Uani 1 1 d .
H21A H 0.1449 0.2113 0.0421 0.148 Uiso 1 1 calc R
H21B H 0.1145 0.1647 -0.0460 0.148 Uiso 1 1 calc R
H21C H 0.1968 0.1908 -0.0630 0.148 Uiso 1 1 calc R
C22 C 0.3724(5) 0.2949(3) 0.1901(7) 0.072(2) Uani 1 1 d .
C23 C 0.3153(6) 0.3303(3) 0.1193(9) 0.123(3) Uani 1 1 d .
H23A H 0.3136 0.3165 0.0395 0.185 Uiso 1 1 calc R
H23B H 0.3311 0.3698 0.1195 0.185 Uiso 1 1 calc R
H23C H 0.2652 0.3271 0.1542 0.185 Uiso 1 1 calc R
C24 C 0.3726(7) 0.3180(4) 0.3167(10) 0.137(4) Uani 1 1 d .
H24A H 0.3857 0.3580 0.3158 0.206 Uiso 1 1 calc R
H24B H 0.4098 0.2974 0.3628 0.206 Uiso 1 1 calc R
H24C H 0.3225 0.3132 0.3508 0.206 Uiso 1 1 calc R
C25 C 0.4506(6) 0.3010(4) 0.1368(13) 0.163(5) Uani 1 1 d .
H25A H 0.4499 0.2867 0.0573 0.245 Uiso 1 1 calc R
H25B H 0.4871 0.2796 0.1826 0.245 Uiso 1 1 calc R
H25C H 0.4651 0.3408 0.1363 0.245 Uiso 1 1 calc R
C26 C 0.3301(4) -0.0194(2) 0.6896(4) 0.0571(17) Uani 1 1 d .
C27 C 0.3660(6) -0.0720(3) 0.6286(6) 0.097(3) Uani 1 1 d .
H27A H 0.3454 -0.1065 0.6626 0.146 Uiso 1 1 calc R
H27B H 0.4208 -0.0714 0.6394 0.146 Uiso 1 1 calc R
H27C H 0.3544 -0.0711 0.5457 0.146 Uiso 1 1 calc R
C28 C 0.2454(4) -0.0172(4) 0.6795(9) 0.118(3) Uani 1 1 d .
H28A H 0.2265 0.0162 0.7196 0.178 Uiso 1 1 calc R
H28B H 0.2236 -0.0510 0.7146 0.178 Uiso 1 1 calc R
H28C H 0.2311 -0.0155 0.5976 0.178 Uiso 1 1 calc R
C29 C 0.3542(6) -0.0263(3) 0.8208(6) 0.104(3) Uani 1 1 d .
H29A H 0.3324 0.0043 0.8666 0.156 Uiso 1 1 calc R
H29B H 0.4092 -0.0251 0.8268 0.156 Uiso 1 1 calc R
H29C H 0.3358 -0.0624 0.8503 0.156 Uiso 1 1 calc R
C30 C 0.4444(5) 0.1797(3) 0.7493(6) 0.0767(19) Uani 1 1 d U
C31 C 0.3704(7) 0.2129(4) 0.7668(10) 0.148(4) Uani 1 1 d U
H31A H 0.3794 0.2443 0.8197 0.223 Uiso 1 1 calc R
H31B H 0.3320 0.1880 0.7996 0.223 Uiso 1 1 calc R
H31C H 0.3530 0.2273 0.6920 0.223 Uiso 1 1 calc R
C32 C 0.4746(10) 0.1585(4) 0.8640(8) 0.197(6) Uani 1 1 d U
H32A H 0.4856 0.1905 0.9146 0.295 Uiso 1 1 calc R
H32B H 0.5208 0.1369 0.8507 0.295 Uiso 1 1 calc R
H32C H 0.4368 0.1343 0.9008 0.295 Uiso 1 1 calc R
C33 C 0.5021(7) 0.2200(4) 0.6982(9) 0.174(5) Uani 1 1 d U
H33A H 0.5125 0.2501 0.7537 0.262 Uiso 1 1 calc R
H33B H 0.4822 0.2362 0.6265 0.262 Uiso 1 1 calc R
H33C H 0.5488 0.1996 0.6815 0.262 Uiso 1 1 calc R
C34 C 0.3352(6) -0.1014(3) 0.1037(6) 0.102(3) Uani 1 1 d U
H34A H 0.3667 -0.0761 0.0559 0.122 Uiso 1 1 calc R
H34B H 0.2839 -0.1027 0.0703 0.122 Uiso 1 1 calc R
C35 C 0.3689(10) -0.1594(5) 0.1079(10) 0.178(5) Uani 1 1 d U
H35A H 0.3900 -0.1793 0.0445 0.214 Uiso 1 1 calc R
C36 C 0.3640(9) -0.1781(4) 0.2173(10) 0.156(4) Uani 1 1 d U
H36A H 0.4124 -0.1954 0.2409 0.187 Uiso 1 1 calc R
H36B H 0.3240 -0.2069 0.2231 0.187 Uiso 1 1 calc R
C37 C 0.3457(5) -0.1289(3) 0.2964(6) 0.082(2) Uani 1 1 d U
H37A H 0.3003 -0.1372 0.3430 0.099 Uiso 1 1 calc R
H37B H 0.3883 -0.1214 0.3496 0.099 Uiso 1 1 calc R
C38 C 0.8640(6) 0.0362(4) 0.2285(9) 0.127(3) Uani 1 1 d .
H38A H 0.8198 0.0335 0.1765 0.153 Uiso 1 1 calc R
H38B H 0.9045 0.0119 0.1974 0.153 Uiso 1 1 calc R
C39 C 0.8907(10) 0.0961(7) 0.2358(14) 0.200(6) Uani 1 1 d .
H39A H 0.9358 0.1020 0.1869 0.241 Uiso 1 1 calc R
H39B H 0.8507 0.1224 0.2111 0.241 Uiso 1 1 calc R
C40 C 0.9084(9) 0.1037(6) 0.3563(14) 0.188(7) Uani 1 1 d .
H40A H 0.9637 0.1039 0.3679 0.226 Uiso 1 1 calc R
H40B H 0.8877 0.1397 0.3847 0.226 Uiso 1 1 calc R
C41 C 0.8750(12) 0.0574(7) 0.4171(11) 0.233(9) Uani 1 1 d .
H41A H 0.9140 0.0389 0.4651 0.280 Uiso 1 1 calc R
H41B H 0.8355 0.0719 0.4698 0.280 Uiso 1 1 calc R
O5 O 0.1932(3) 0.1074(2) 0.4667(4) 0.0913(16) Uani 1 1 d G
C42 C 0.1217(4) 0.1099(4) 0.5273(10) 0.200(6) Uani 1 1 d G
H42A H 0.1218 0.0831 0.5929 0.240 Uiso 1 1 calc R
H42B H 0.0801 0.0997 0.4743 0.240 Uiso 1 1 calc R
C43 C 0.1115(6) 0.1667(5) 0.5695(13) 0.52(4) Uani 1 1 d G
H43A H 0.0651 0.1832 0.5363 0.629 Uiso 1 1 calc R
H43B H 0.1068 0.1666 0.6549 0.629 Uiso 1 1 calc R
C44 C 0.1767(7) 0.1994(3) 0.5350(13) 0.213(7) Uani 1 1 d G
H44A H 0.2024 0.2147 0.6042 0.256 Uiso 1 1 calc R
H44B H 0.1608 0.2313 0.4855 0.256 Uiso 1 1 calc R
C45 C 0.2271(4) 0.1628(3) 0.4715(9) 0.167(6) Uani 1 1 d G
H45A H 0.2766 0.1609 0.5108 0.200 Uiso 1 1 calc R
H45B H 0.2350 0.1775 0.3922 0.200 Uiso 1 1 calc R

loop_
_atom_site_aniso_label
_atom_site_aniso_U_11
_atom_site_aniso_U_22
_atom_site_aniso_U_33
_atom_site_aniso_U_23
_atom_site_aniso_U_13
_atom_site_aniso_U_12
Li1 0.079(7) 0.040(5) 0.032(4) -0.003(4) -0.023(5) -0.004(5)
O1 0.064(3) 0.045(2) 0.040(2) 0.0038(17) 0.003(2) 0.0003(19)
O2 0.050(2) 0.055(2) 0.0389(19) 0.0036(18) 0.0026(19) -0.002(2)
O3 0.119(4) 0.045(2) 0.044(2) -0.0067(19) -0.008(2) -0.008(2)
O4 0.107(4) 0.104(4) 0.104(4) -0.018(4) -0.003(4) -0.047(3)
C1 0.035(4) 0.049(5) 0.029(4) 0.000 0.000 -0.001(4)
C2 0.043(3) 0.041(3) 0.024(3) 0.005(2) -0.004(2) -0.004(3)
C3 0.048(4) 0.057(4) 0.039(3) 0.008(3) 0.001(3) 0.009(3)
C4 0.061(6) 0.071(6) 0.031(4) 0.000 0.000 0.008(5)
C5 0.047(3) 0.034(3) 0.043(3) 0.006(2) -0.005(3) 0.004(3)
C6 0.051(4) 0.046(3) 0.034(3) 0.009(3) 0.008(3) 0.005(3)
C7 0.059(4) 0.049(4) 0.036(3) 0.008(3) 0.005(3) 0.016(3)
C8 0.038(4) 0.060(4) 0.046(3) 0.003(3) 0.003(3) 0.009(3)
C9 0.073(5) 0.052(4) 0.064(4) 0.007(3) -0.003(4) 0.024(4)
C10 0.060(4) 0.049(4) 0.055(4) -0.007(3) 0.000(3) 0.013(3)
C11 0.058(4) 0.053(4) 0.038(3) 0.001(3) -0.007(3) -0.001(3)
C12 0.044(4) 0.042(3) 0.046(3) -0.007(3) -0.012(3) 0.000(3)
C13 0.062(4) 0.054(4) 0.025(3) -0.005(3) -0.006(3) 0.005(3)
C14 0.063(4) 0.065(4) 0.032(3) -0.007(3) -0.003(3) -0.011(3)
C15 0.090(5) 0.078(5) 0.032(3) -0.005(3) 0.015(3) 0.009(4)
C16 0.092(5) 0.047(4) 0.044(4) -0.011(3) -0.009(3) 0.014(4)
C17 0.067(4) 0.047(4) 0.058(4) -0.007(3) -0.007(3) 0.013(3)
C18 0.049(4) 0.067(4) 0.066(4) 0.010(3) -0.001(4) 0.014(3)
C19 0.056(5) 0.114(6) 0.117(6) 0.027(5) -0.015(5) 0.015(4)
C20 0.099(6) 0.070(5) 0.065(4) -0.003(4) -0.021(4) 0.006(4)
C21 0.094(6) 0.096(6) 0.107(6) 0.021(5) -0.051(5) 0.011(5)
C22 0.083(6) 0.053(4) 0.081(5) 0.018(4) -0.014(4) 0.014(4)
C23 0.152(9) 0.056(5) 0.162(8) 0.019(5) -0.028(7) 0.008(5)
C24 0.190(11) 0.072(6) 0.150(9) 0.015(6) -0.004(8) 0.011(6)
C25 0.108(8) 0.080(6) 0.301(16) 0.020(8) 0.037(9) 0.010(6)
C26 0.080(5) 0.055(4) 0.036(3) 0.006(3) 0.021(3) -0.003(3)
C27 0.168(8) 0.050(4) 0.073(5) 0.006(4) 0.016(5) 0.015(5)
C28 0.056(6) 0.161(9) 0.138(7) 0.055(7) 0.007(5) -0.023(5)
C29 0.176(9) 0.078(5) 0.058(4) 0.017(4) 0.016(5) 0.004(5)
C30 0.106(5) 0.069(4) 0.055(4) -0.020(3) -0.005(4) -0.016(4)
C31 0.186(8) 0.104(7) 0.155(9) -0.051(6) 0.004(8) 0.036(6)
C32 0.384(19) 0.091(7) 0.115(6) -0.031(5) -0.141(9) 0.022(8)
C33 0.238(11) 0.129(8) 0.157(8) -0.090(6) 0.074(9) -0.095(9)
C34 0.158(8) 0.096(5) 0.052(4) -0.007(4) 0.014(5) -0.033(5)
C35 0.320(16) 0.092(6) 0.123(7) -0.039(6) 0.062(10) 0.001(8)
C36 0.262(13) 0.062(5) 0.143(7) -0.020(5) -0.037(10) 0.019(7)
C37 0.099(6) 0.067(4) 0.080(4) 0.006(3) -0.002(4) -0.009(4)
C38 0.138(8) 0.128(8) 0.115(8) -0.022(6) 0.037(7) -0.041(7)
C39 0.244(16) 0.180(14) 0.177(14) 0.033(11) -0.023(13) -0.090(12)
C40 0.232(16) 0.177(13) 0.157(11) 0.021(10) -0.045(12) -0.121(12)
C41 0.37(2) 0.223(15) 0.107(9) 0.006(10) 0.023(12) -0.171(17)
O5 0.077(4) 0.115(4) 0.082(3) -0.030(3) 0.012(3) 0.019(3)
C42 0.145(11) 0.207(15) 0.248(16) -0.006(12) 0.078(12) -0.015(11)
C43 0.76(7) 0.139(15) 0.68(6) -0.14(2) 0.57(6) -0.05(2)
C44 0.249(18) 0.111(9) 0.279(17) -0.089(10) 0.101(15) 0.006(10)
C45 0.132(9) 0.109(8) 0.260(15) -0.084(9) 0.083(10) -0.021(7)

loop_
_atom_type_symbol
_atom_type_description
_atom_type_scat_dispersion_real
_atom_type_scat_dispersion_imag
_atom_type_scat_source
C C 0.0033 0.0016 'International Tables Vol C Tables 4.2.6.8 and 6.1.1.4'
H H 0.0000 0.0000 'International Tables Vol C Tables 4.2.6.8 and 6.1.1.4'
Li Li -0.0003 0.0001 'International Tables Vol C Tables 4.2.6.8 and 6.1.1.4'
O O 0.0106 0.0060 'International Tables Vol C Tables 4.2.6.8 and 6.1.1.4'

loop_
_geom_angle_atom_site_label_1
_geom_angle_atom_site_label_2
_geom_angle_atom_site_label_3
_geom_angle
_geom_angle_site_symmetry_1
_geom_angle_site_symmetry_3
O1 Li1 O2 98.5(5) . .
O1 Li1 O3 125.5(5) . .
O2 Li1 O3 112.9(5) . .
C7 O1 Li1 128.6(5) . .
C7 O1 H1O 109.5 . .
Li1 O1 H1O 82.4 . .
C13 O2 Li1 129.5(4) . .
C13 O2 H2O 109.5 . .
Li1 O2 H2O 78.2 . .
C37 O3 C34 107.8(5) . .
C37 O3 Li1 123.7(4) . .
C34 O3 Li1 125.4(5) . .
C41 O4 C38 105.5(8) . .
C2 C1 C2 121.6(6) . 2_655
C2 C1 Li1 108.1(3) . 2_655
C2 C1 Li1 58.1(3) 2_655 2_655
C2 C1 H1A 119.2 . .
C2 C1 H1A 119.2 2_655 .
Li1 C1 H1A 102.9 2_655 .
C3 C2 C1 118.8(5) . .
C3 C2 C5 119.8(5) . .
C1 C2 C5 121.2(4) . .
C2 C3 C4 120.2(6) . .
C2 C3 H3A 119.9 . .
C4 C3 H3A 119.9 . .
C3 C4 C3 120.3(7) . 2_655
C3 C4 H4A 119.8 . .
C3 C4 H4A 119.8 2_655 .
C12 C5 C6 115.7(4) . .
C12 C5 C2 117.8(4) . .
C6 C5 C2 115.5(4) . .
C12 C5 H5A 101.2 . .
C6 C5 H5A 101.2 . .
C2 C5 H5A 101.2 . .
C11 C6 C7 120.1(5) . .
C11 C6 C5 116.2(5) . .
C7 C6 C5 123.7(5) . .
O1 C7 C8 121.7(6) . .
O1 C7 C6 120.2(5) . .
C8 C7 C6 118.0(5) . .
C9 C8 C7 118.6(6) . .
C9 C8 C18 119.3(5) . .
C7 C8 C18 122.0(5) . .
C8 C9 C10 123.3(6) . .
C8 C9 H9A 118.4 . .
C10 C9 H9A 118.4 . .
C11 C10 C9 115.6(5) . .
C11 C10 C22 122.8(6) . .
C9 C10 C22 121.6(6) . .
C6 C11 C10 123.9(6) . .
C6 C11 H11A 118.0 . .
C10 C11 H11A 118.0 . .
C17 C12 C13 119.3(5) . .
C17 C12 C5 117.7(5) . .
C13 C12 C5 122.8(5) . .
O2 C13 C14 121.3(5) . .
O2 C13 C12 121.0(4) . .
C14 C13 C12 117.6(5) . .
C15 C14 C13 118.6(5) . .
C15 C14 C26 120.5(5) . .
C13 C14 C26 120.9(5) . .
C14 C15 C16 123.4(5) . .
C14 C15 H15A 118.3 . .
C16 C15 H15A 118.3 . .
C17 C16 C15 114.8(5) . .
C17 C16 C30 125.0(6) . .
C15 C16 C30 119.9(5) . .
C12 C17 C16 124.7(6) . .
C12 C17 H17A 117.6 . .
C16 C17 H17A 117.6 . .
C21 C18 C20 107.2(6) . .
C21 C18 C19 105.6(6) . .
C20 C18 C19 110.1(6) . .
C21 C18 C8 113.1(5) . .
C20 C18 C8 109.0(5) . .
C19 C18 C8 111.8(5) . .
C18 C19 H19A 109.5 . .
C18 C19 H19B 109.5 . .
H19A C19 H19B 109.5 . .
C18 C19 H19C 109.5 . .
H19A C19 H19C 109.5 . .
H19B C19 H19C 109.5 . .
C18 C20 H20A 109.5 . .
C18 C20 H20B 109.5 . .
H20A C20 H20B 109.5 . .
C18 C20 H20C 109.5 . .
H20A C20 H20C 109.5 . .
H20B C20 H20C 109.5 . .
C18 C21 H21A 109.5 . .
C18 C21 H21B 109.5 . .
H21A C21 H21B 109.5 . .
C18 C21 H21C 109.5 . .
H21A C21 H21C 109.5 . .
H21B C21 H21C 109.5 . .
C25 C22 C10 109.2(6) . .
C25 C22 C23 109.2(8) . .
C10 C22 C23 112.9(6) . .
C25 C22 C24 110.0(9) . .
C10 C22 C24 107.9(6) . .
C23 C22 C24 107.6(7) . .
C22 C23 H23A 109.5 . .
C22 C23 H23B 109.5 . .
H23A C23 H23B 109.5 . .
C22 C23 H23C 109.5 . .
H23A C23 H23C 109.5 . .
H23B C23 H23C 109.5 . .
C22 C24 H24A 109.5 . .
C22 C24 H24B 109.5 . .
H24A C24 H24B 109.5 . .
C22 C24 H24C 109.5 . .
H24A C24 H24C 109.5 . .
H24B C24 H24C 109.5 . .
C22 C25 H25A 109.5 . .
C22 C25 H25B 109.5 . .
H25A C25 H25B 109.5 . .
C22 C25 H25C 109.5 . .
H25A C25 H25C 109.5 . .
H25B C25 H25C 109.5 . .
C28 C26 C14 108.4(6) . .
C28 C26 C27 113.4(7) . .
C14 C26 C27 109.6(5) . .
C28 C26 C29 110.3(6) . .
C14 C26 C29 111.4(5) . .
C27 C26 C29 103.7(5) . .
C26 C27 H27A 109.5 . .
C26 C27 H27B 109.5 . .
H27A C27 H27B 109.5 . .
C26 C27 H27C 109.5 . .
H27A C27 H27C 109.5 . .
H27B C27 H27C 109.5 . .
C26 C28 H28A 109.5 . .
C26 C28 H28B 109.5 . .
H28A C28 H28B 109.5 . .
C26 C28 H28C 109.5 . .
H28A C28 H28C 109.5 . .
H28B C28 H28C 109.5 . .
C26 C29 H29A 109.5 . .
C26 C29 H29B 109.5 . .
H29A C29 H29B 109.5 . .
C26 C29 H29C 109.5 . .
H29A C29 H29C 109.5 . .
H29B C29 H29C 109.5 . .
C32 C30 C33 108.1(9) . .
C32 C30 C31 110.9(8) . .
C33 C30 C31 107.5(8) . .
C32 C30 C16 111.7(6) . .
C33 C30 C16 111.9(6) . .
C31 C30 C16 106.6(6) . .
C30 C31 H31A 109.5 . .
C30 C31 H31B 109.5 . .
H31A C31 H31B 109.5 . .
C30 C31 H31C 109.5 . .
H31A C31 H31C 109.5 . .
H31B C31 H31C 109.5 . .
C30 C32 H32A 109.5 . .
C30 C32 H32B 109.5 . .
H32A C32 H32B 109.5 . .
C30 C32 H32C 109.5 . .
H32A C32 H32C 109.5 . .
H32B C32 H32C 109.5 . .
C30 C33 H33A 109.5 . .
C30 C33 H33B 109.5 . .
H33A C33 H33B 109.5 . .
C30 C33 H33C 109.5 . .
H33A C33 H33C 109.5 . .
H33B C33 H33C 109.5 . .
O3 C34 C35 105.7(7) . .
O3 C34 H34A 110.6 . .
C35 C34 H34A 110.6 . .
O3 C34 H34B 110.6 . .
C35 C34 H34B 110.6 . .
H34A C34 H34B 108.7 . .
C36 C35 C34 107.9(9) . .
C36 C35 H35A 126.0 . .
C34 C35 H35A 126.0 . .
C35 C36 C37 109.0(8) . .
C35 C36 H36A 109.9 . .
C37 C36 H36A 109.9 . .
C35 C36 H36B 109.9 . .
C37 C36 H36B 109.9 . .
H36A C36 H36B 108.3 . .
O3 C37 C36 106.7(6) . .
O3 C37 H37A 110.4 . .
C36 C37 H37A 110.4 . .
O3 C37 H37B 110.4 . .
C36 C37 H37B 110.4 . .
H37A C37 H37B 108.6 . .
O4 C38 C39 107.5(9) . .
O4 C38 H38A 110.2 . .
C39 C38 H38A 110.2 . .
O4 C38 H38B 110.2 . .
C39 C38 H38B 110.2 . .
H38A C38 H38B 108.5 . .
C40 C39 C38 104.0(11) . .
C40 C39 H39A 110.9 . .
C38 C39 H39A 111.0 . .
C40 C39 H39B 110.9 . .
C38 C39 H39B 110.9 . .
H39A C39 H39B 109.0 . .
C41 C40 C39 106.7(11) . .
C41 C40 H40A 110.4 . .
C39 C40 H40A 110.4 . .
C41 C40 H40B 110.4 . .
C39 C40 H40B 110.4 . .
H40A C40 H40B 108.6 . .
O4 C41 C40 112.9(10) . .
O4 C41 H41A 109.0 . .
C40 C41 H41A 109.0 . .
O4 C41 H41B 109.0 . .
C40 C41 H41B 109.0 . .
H41A C41 H41B 107.8 . .
C42 O5 C45 108.0 . .
O5 C42 C43 108.0 . .
O5 C42 H42A 110.1 . .
C43 C42 H42A 110.1 . .
O5 C42 H42B 110.1 . .
C43 C42 H42B 110.1 . .
H42A C42 H42B 108.4 . .
C44 C43 C42 108.0 . .
C44 C43 H43A 110.1 . .
C42 C43 H43A 110.1 . .
C44 C43 H43B 110.1 . .
C42 C43 H43B 110.1 . .
H43A C43 H43B 108.4 . .
C43 C44 C45 108.0 . .
C43 C44 H44A 110.1 . .
C45 C44 H44A 110.1 . .
C43 C44 H44B 110.1 . .
C45 C44 H44B 110.1 . .
H44A C44 H44B 108.4 . .
C44 C45 O5 108.0 . .
C44 C45 H45A 110.1 . .
O5 C45 H45A 110.1 . .
C44 C45 H45B 110.1 . .
O5 C45 H45B 110.1 . .
H45A C45 H45B 108.4 . .

loop_
_geom_bond_atom_site_label_1
_geom_bond_atom_site_label_2
_geom_bond_distance
_geom_bond_site_symmetry_2
Li1 O1 1.855(9) .
Li1 O2 1.870(9) .
Li1 O3 1.958(9) .
O1 C7 1.334(6) .
O1 H1O 0.8200 .
O2 C13 1.319(6) .
O2 H2O 0.8200 .
O3 C37 1.387(7) .
O3 C34 1.436(7) .
O4 C41 1.338(13) .
O4 C38 1.424(10) .
C1 C2 1.392(6) .
C1 C2 1.392(6) 2_655
C1 Li1 2.758(10) 2_655
C1 H1A 0.9300 .
C2 C3 1.352(7) .
C2 C5 1.541(7) .
C3 C4 1.391(6) .
C3 H3A 0.9300 .
C4 C3 1.391(6) 2_655
C4 H4A 0.9301 .
C5 C12 1.528(7) .
C5 C6 1.540(7) .
C5 H5A 0.9800 .
C6 C11 1.372(8) .
C6 C7 1.427(8) .
C7 C8 1.416(7) .
C8 C9 1.408(8) .
C8 C18 1.538(8) .
C9 C10 1.411(9) .
C9 H9A 0.9300 .
C10 C11 1.386(8) .
C10 C22 1.513(8) .
C11 H11A 0.9300 .
C12 C17 1.372(7) .
C12 C13 1.432(8) .
C13 C14 1.423(7) .
C14 C15 1.393(8) .
C14 C26 1.530(8) .
C15 C16 1.430(9) .
C15 H15A 0.9300 .
C16 C17 1.384(8) .
C16 C30 1.530(9) .
C17 H17A 0.9300 .
C18 C21 1.508(9) .
C18 C20 1.509(9) .
C18 C19 1.514(10) .
C19 H19A 0.9600 .
C19 H19B 0.9600 .
C19 H19C 0.9600 .
C20 H20A 0.9600 .
C20 H20B 0.9600 .
C20 H20C 0.9600 .
C21 H21A 0.9600 .
C21 H21B 0.9600 .
C21 H21C 0.9600 .
C22 C25 1.495(12) .
C22 C23 1.521(10) .
C22 C24 1.532(12) .
C23 H23A 0.9600 .
C23 H23B 0.9600 .
C23 H23C 0.9600 .
C24 H24A 0.9600 .
C24 H24B 0.9600 .
C24 H24C 0.9600 .
C25 H25A 0.9600 .
C25 H25B 0.9600 .
C25 H25C 0.9600 .
C26 C28 1.478(10) .
C26 C27 1.540(9) .
C26 C29 1.552(9) .
C27 H27A 0.9600 .
C27 H27B 0.9600 .
C27 H27C 0.9600 .
C28 H28A 0.9600 .
C28 H28B 0.9600 .
C28 H28C 0.9600 .
C29 H29A 0.9600 .
C29 H29B 0.9600 .
C29 H29C 0.9600 .
C30 C32 1.485(11) .
C30 C33 1.492(11) .
C30 C31 1.513(12) .
C31 H31A 0.9600 .
C31 H31B 0.9600 .
C31 H31C 0.9600 .
C32 H32A 0.9600 .
C32 H32B 0.9600 .
C32 H32C 0.9600 .
C33 H33A 0.9600 .
C33 H33B 0.9600 .
C33 H33C 0.9600 .
C34 C35 1.474(14) .
C34 H34A 0.9700 .
C34 H34B 0.9700 .
C35 C36 1.314(13) .
C35 H35A 0.9300 .
C36 C37 1.488(12) .
C36 H36A 0.9700 .
C36 H36B 0.9700 .
C37 H37A 0.9700 .
C37 H37B 0.9700 .
C38 C39 1.473(15) .
C38 H38A 0.9700 .
C38 H38B 0.9700 .
C39 C40 1.409(15) .
C39 H39A 0.9700 .
C39 H39B 0.9700 .
C40 C41 1.406(15) .
C40 H40A 0.9700 .
C40 H40B 0.9700 .
C41 H41A 0.9700 .
C41 H41B 0.9700 .
O5 C42 1.4200 .
O5 C45 1.4200 .
C42 C43 1.4200 .
C42 H42A 0.9700 .
C42 H42B 0.9700 .
C43 C44 1.4200 .
C43 H43A 0.9700 .
C43 H43B 0.9700 .
C44 C45 1.4200 .
C44 H44A 0.9700 .
C44 H44B 0.9700 .
C45 H45A 0.9700 .
C45 H45B 0.9700 .

loop_
_geom_hbond_atom_site_label_D
_geom_hbond_atom_site_label_H
_geom_hbond_atom_site_label_A
_geom_hbond_distance_DH
_geom_hbond_distance_HA
_geom_hbond_distance_DA
_geom_hbond_angle_DHA
_geom_hbond_site_symmetry_A
O2 H2O O1 0.82 2.30 2.823(5) 122.1 .
O1 H1O O2 0.82 2.33 2.823(5) 119.7 .
O1 H1O O4 0.82 2.64 3.193(7) 125.9 2_655
O2 H2O O4 0.82 2.67 3.305(7) 135.0 2_655
O1 H1O O5 0.82 2.66 3.364(6) 145.2 .
O1 H1O O5 0.82 2.66 3.364(6) 145.2 .

loop_
_geom_torsion_atom_site_label_1
_geom_torsion_atom_site_label_2
_geom_torsion_atom_site_label_3
_geom_torsion_atom_site_label_4
_geom_torsion
_geom_torsion_site_symmetry_1
_geom_torsion_site_symmetry_4
O2 Li1 O1 C7 86.2(6) . .
O3 Li1 O1 C7 -147.6(6) . .
O1 Li1 O2 C13 -78.8(6) . .
O3 Li1 O2 C13 146.7(5) . .
O1 Li1 O3 C37 -145.5(6) . .
O2 Li1 O3 C37 -25.6(9) . .
O1 Li1 O3 C34 56.7(10) . .
O2 Li1 O3 C34 176.7(6) . .
C2 C1 C2 C3 1.6(4) 2_655 .
Li1 C1 C2 C3 64.7(5) 2_655 .
C2 C1 C2 C5 -174.2(5) 2_655 .
Li1 C1 C2 C5 -111.1(5) 2_655 .
C1 C2 C3 C4 -3.2(7) . .
C5 C2 C3 C4 172.7(4) . .
C2 C3 C4 C3 1.6(4) . 2_655
C3 C2 C5 C12 162.4(5) . .
C1 C2 C5 C12 -21.8(7) . .
C3 C2 C5 C6 19.8(7) . .
C1 C2 C5 C6 -164.5(4) . .
C12 C5 C6 C11 93.8(6) . .
C2 C5 C6 C11 -122.8(5) . .
C12 C5 C6 C7 -86.4(6) . .
C2 C5 C6 C7 57.0(7) . .
Li1 O1 C7 C8 160.3(5) . .
Li1 O1 C7 C6 -17.4(7) . .
C11 C6 C7 O1 -177.1(5) . .
C5 C6 C7 O1 3.0(7) . .
C11 C6 C7 C8 5.1(7) . .
C5 C6 C7 C8 -174.8(5) . .
O1 C7 C8 C9 174.8(5) . .
C6 C7 C8 C9 -7.4(7) . .
O1 C7 C8 C18 -2.2(8) . .
C6 C7 C8 C18 175.5(5) . .
C7 C8 C9 C10 4.5(8) . .
C18 C8 C9 C10 -178.3(5) . .
C8 C9 C10 C11 1.0(8) . .
C8 C9 C10 C22 -179.6(6) . .
C7 C6 C11 C10 0.6(8) . .
C5 C6 C11 C10 -179.6(5) . .
C9 C10 C11 C6 -3.6(8) . .
C22 C10 C11 C6 177.0(6) . .
C6 C5 C12 C17 -83.6(6) . .
C2 C5 C12 C17 133.9(5) . .
C6 C5 C12 C13 92.7(6) . .
C2 C5 C12 C13 -49.8(7) . .
Li1 O2 C13 C14 -166.2(6) . .
Li1 O2 C13 C12 11.2(8) . .
C17 C12 C13 O2 169.3(5) . .
C5 C12 C13 O2 -7.0(8) . .
C17 C12 C13 C14 -13.2(8) . .
C5 C12 C13 C14 170.6(5) . .
O2 C13 C14 C15 -169.0(5) . .
C12 C13 C14 C15 13.4(9) . .
O2 C13 C14 C26 9.8(9) . .
C12 C13 C14 C26 -167.7(5) . .
C13 C14 C15 C16 -6.3(10) . .
C26 C14 C15 C16 174.8(6) . .
C14 C15 C16 C17 -1.4(9) . .
C14 C15 C16 C30 173.6(6) . .
C13 C12 C17 C16 5.6(9) . .
C5 C12 C17 C16 -178.0(6) . .
C15 C16 C17 C12 1.9(9) . .
C30 C16 C17 C12 -172.9(6) . .
C9 C8 C18 C21 7.4(8) . .
C7 C8 C18 C21 -175.6(6) . .
C9 C8 C18 C20 126.5(6) . .
C7 C8 C18 C20 -56.4(7) . .
C9 C8 C18 C19 -111.6(6) . .
C7 C8 C18 C19 65.5(7) . .
C11 C10 C22 C25 58.5(9) . .
C9 C10 C22 C25 -120.8(8) . .
C11 C10 C22 C23 -179.8(6) . .
C9 C10 C22 C23 0.9(9) . .
C11 C10 C22 C24 -61.0(9) . .
C9 C10 C22 C24 119.7(8) . .
C15 C14 C26 C28 102.5(8) . .
C13 C14 C26 C28 -76.3(8) . .
C15 C14 C26 C27 -133.2(7) . .
C13 C14 C26 C27 48.0(8) . .
C15 C14 C26 C29 -19.0(9) . .
C13 C14 C26 C29 162.2(6) . .
C17 C16 C30 C32 -143.7(9) . .
C15 C16 C30 C32 41.8(11) . .
C17 C16 C30 C33 -22.3(11) . .
C15 C16 C30 C33 163.2(8) . .
C17 C16 C30 C31 95.0(9) . .
C15 C16 C30 C31 -79.5(9) . .
C37 O3 C34 C35 -13.6(10) . .
Li1 O3 C34 C35 147.0(8) . .
O3 C34 C35 C36 17.5(15) . .
C34 C35 C36 C37 -14.3(17) . .
C34 O3 C37 C36 5.5(10) . .
Li1 O3 C37 C36 -155.6(8) . .
C35 C36 C37 O3 5.8(15) . .
C41 O4 C38 C39 -15.3(15) . .
O4 C38 C39 C40 18.6(16) . .
C38 C39 C40 C41 -14.6(19) . .
C38 O4 C41 C40 6.2(19) . .
C39 C40 C41 O4 6(2) . .
C45 O5 C42 C43 0.0 . .
O5 C42 C43 C44 0.0 . .
C42 C43 C44 C45 0.0 . .
C43 C44 C45 O5 0.0 . .
C42 O5 C45 C44 0.0 . .
